data_4305198
loop_
_publ_author_name
'Bj\"orn Br\"auer'
'Florian Weigend'
'Maria Fittipaldi'
'Dante Gatteschi'
'Edward J. Reijerse'
'Annalisa Guerri'
'Samuele Ciattini'
'Georgeta Salvan'
'Tobias R\"uffer'

_publ_section_title
;
Electron Paramagnetic Resonance and Density-Functional Theory Studies of
Cu(II)-bis(oxamato) Complexes
;
_journal_name_full 'Inorganic Chemistry'
_journal_page_first 6633
_journal_page_last 6644
_journal_paper_doi 10.1021/ic702460t
_journal_volume 47
_journal_year 2008
_space_group_IT_number 92
_symmetry_cell_setting tetragonal
_symmetry_Int_Tables_number 92
_symmetry_space_group_name_Hall 'P 4abw 2nw'
_symmetry_space_group_name_H-M 'P 41 21 2'
_cell_angle_alpha 90.00
_cell_angle_beta 90.00
_cell_angle_gamma 90.00
_cell_length_a 12.0818(4)
_cell_length_b 12.0818(4)
_cell_length_c 37.624(2)
_cell_volume 5492.0(4)
_cod_data_source_file ic702460t-file.001.cif
_cod_data_source_block publication_text
_cod_original_cell_volume 5491.97
_cod_database_code 4305198

loop_
_symmetry_equiv_pos_site_id
_symmetry_equiv_pos_as_xyz
1 x,y,z
2 -x,-y,1/2+z
3 1/2-y,1/2+x,1/4+z
4 1/2+y,1/2-x,3/4+z
5 1/2-x,1/2+y,1/4-z
6 1/2+x,1/2-y,3/4-z
7 y,x,-z
8 -y,-x,1/2-z

loop_
_atom_site_label
_atom_site_type_symbol
_atom_site_fract_x
_atom_site_fract_y
_atom_site_fract_z
O4 O 0.4432(3) 0.2553(2) 0.02759(8)
Cu1 Cu 0.11615(4) 0.11615(4) 0.0000
O3 O 0.25048(19) 0.1307(2) 0.02745(7)
O1 O 0.1268(2) -0.0312(2) 0.09418(7)
O2 O 0.3334(2) 0.0530(2) 0.07432(7)
C3 C -0.2110(4) 0.0375(3) 0.07611(10)
H3 H -0.2446 0.0665 0.0969
C10 C -0.1061(3) -0.0539(3) 0.01586(8)
C9 C -0.2246(3) -0.0550(3) 0.01896(10)
C7 C -0.4051(3) -0.0972(3) -0.00562(12)
H7 H -0.4490 -0.1269 -0.0243
C5 C -0.3947(4) -0.0064(3) 0.05094(12)
H5 H -0.4300 0.0250 0.0711
C2 C -0.0996(4) 0.0405(3) 0.07279(9)
H2 H -0.0566 0.0722 0.0913
C4 C -0.2787(3) -0.0084(3) 0.04882(11)
N1 N 0.0687(2) 0.0194(2) 0.03730(7)
C11 C 0.1402(3) 0.0120(3) 0.06436(12)
C6 C -0.4569(4) -0.0495(3) 0.02400(13)
H6 H -0.5354 -0.0473 0.0253
C8 C -0.2923(3) -0.1014(3) -0.00799(10)
H8 H -0.2588 -0.1359 -0.0280
C1 C -0.0448(3) -0.0029(3) 0.04213(10)
C12 C 0.2530(4) 0.0687(4) 0.05538(12)
O3 O 0.1307 0.25048 -0.02745
O1 O -0.0312 0.1268 -0.09418
O2 O 0.053 0.3334 -0.07432
C3 C 0.0375 -0.211 -0.07611
H3 H 0.0665 -0.2446 -0.0969
C10 C -0.0539 -0.1061 -0.01586
C9 C -0.055 -0.2246 -0.01896
C7 C -0.0972 -0.4051 0.00562
H7 H -0.1269 -0.449 0.0243
C5 C -0.0064 -0.3947 -0.05094
H5 H 0.025 -0.43 -0.0711
C2 C 0.0405 -0.0996 -0.07279
H2 H 0.0722 -0.0566 -0.0913
C4 C -0.0084 -0.2787 -0.04882
N1 N 0.0194 0.0687 -0.0373
C11 C 0.012 0.1402 -0.06436
C6 C -0.0495 -0.4569 -0.024
H6 H -0.0473 -0.5354 -0.0253
C8 C -0.1014 -0.2923 0.00799
H8 H -0.1359 -0.2588 0.028
C1 C -0.0029 -0.0448 -0.04213
C12 C 0.0687 0.253 -0.05538
N2 N -0.3983(3) 0.2301(3) -0.06564(8)
C13 C -0.5111(3) 0.1761(3) -0.06072(10)
H13A H -0.4994 0.0956 -0.0575
H13B H -0.5436 0.2048 -0.0384
C27 C -0.1688(3) 0.2590(3) 0.00636(10)
H27A H -0.1597 0.1785 0.0104
H27B H -0.0940 0.2924 0.0055
C19 C -0.2620(3) 0.0019(3) -0.12299(10)
H19A H -0.1945 0.0416 -0.1308
H19B H -0.3184 0.0096 -0.1419
C25 C -0.3381(3) 0.2206(3) -0.03080(10)
H25A H -0.3281 0.1411 -0.0253
H25B H -0.3855 0.2527 -0.0119
C28 C -0.2319(3) 0.3083(3) 0.03739(9)
H28A H -0.1914 0.2940 0.0595
H28B H -0.3055 0.2744 0.0388
H28C H -0.2396 0.3883 0.0339
C15 C -0.6831(4) 0.1011(4) -0.08940(11)
H15A H -0.6998 0.0813 -0.0644
H15B H -0.7521 0.1285 -0.1005
C17 C -0.3357(3) 0.1736(3) -0.09578(10)
H17A H -0.3818 0.1776 -0.1175
H17B H -0.2672 0.2161 -0.1004
C26 C -0.2255(3) 0.2769(3) -0.02928(10)
H26A H -0.1780 0.2471 -0.0485
H26B H -0.2349 0.3573 -0.0334
C21 C -0.4112(3) 0.3509(3) -0.07678(9)
H21A H -0.3368 0.3820 -0.0814
H21B H -0.4532 0.3536 -0.0994
C14 C -0.5956(4) 0.1919(3) -0.09019(10)
H14A H -0.5575 0.1911 -0.1135
H14B H -0.6319 0.2649 -0.0874
C18 C -0.3043(3) 0.0538(3) -0.08965(10)
H18A H -0.2466 0.0496 -0.0710
H18B H -0.3698 0.0123 -0.0812
C20 C -0.2349(3) -0.1199(3) -0.11787(9)
H20A H -0.2078 -0.1510 -0.1403
H20B H -0.3017 -0.1596 -0.1104
H20C H -0.1777 -0.1277 -0.0996
C22 C -0.4689(3) 0.4228(3) -0.04990(11)
H22A H -0.4274 0.4218 -0.0272
H22B H -0.5442 0.3937 -0.0453
C23 C -0.4765(4) 0.5418(3) -0.06391(11)
H23A H -0.5037 0.5397 -0.0887
H23B H -0.5319 0.5825 -0.0496
C24 C -0.3702(4) 0.6044(4) -0.06309(12)
H24A H -0.3822 0.6793 -0.0724
H24B H -0.3152 0.5662 -0.0778
H24C H -0.3433 0.6090 -0.0386
C16 C -0.6432(4) 0.0004(4) -0.10894(13)
H16A H -0.7006 -0.0569 -0.1083
H16B H -0.5758 -0.0276 -0.0976
H16C H -0.6272 0.0200 -0.1337
